data_7223768
loop_
_publ_author_name
'Tominaka, Satoshi'
'Yeung, Hamish H.-M.'
'Henke, Sebastian'
'Cheetham, Anthony K.'

_publ_section_title
;
 Coordination environments and \p-conjugation in dense lithium
 coordination polymers
;
_journal_issue 3
_journal_name_full CrystEngComm
_journal_page_first 398
_journal_paper_doi 10.1039/C5CE01658D
_journal_volume 18
_journal_year 2016
_chemical_formula_moiety 'C H O2, Li'
_chemical_formula_sum 'C H Li O2'
_chemical_formula_weight 51.96
_chemical_name_systematic 'Lithium formate anhydrous'
_chemical_properties_physical 'Air-sensitive, Moisture-sensitive, Heat-sensitive'
_space_group_crystal_system monoclinic
_space_group_IT_number 15
_space_group_name_Hall '-C 2yc'
_space_group_name_H-M_alt 'C 1 2/c 1'
_symmetry_space_group_name_Hall '-C 2yc'
_symmetry_space_group_name_H-M 'C 1 2/c 1'
_atom_sites_solution_hydrogens geom
_atom_sites_solution_primary direct
_atom_sites_solution_secondary difmap
_audit_creation_date 2015-08-17
_audit_creation_method
;
Olex2 1.2
(compiled 2015.01.26 svn.r3150 for OlexSys, GUI svn.r4998)
;
_audit_update_record
;
2015-08-17 deposited with the CCDC.
2015-10-06 downloaded from the CCDC.
;
_cell_angle_alpha 90.00
_cell_angle_beta 100.597(4)
_cell_angle_gamma 90.00
_cell_formula_units_Z 32
_cell_length_a 12.0297(5)
_cell_length_b 12.0413(6)
_cell_length_c 13.5174(5)
_cell_measurement_reflns_used 10263
_cell_measurement_temperature 121(1)
_cell_measurement_theta_max 28.8400
_cell_measurement_theta_min 3.5880
_cell_volume 1924.64(15)
_computing_cell_refinement
;
CrysAlisPro, Agilent Technologies,
Version 1.171.36.28 (release 01-02-2013 CrysAlis171 .NET)
(compiled Feb  1 2013,16:14:44)
;
_computing_data_collection
;
CrysAlisPro, Agilent Technologies,
Version 1.171.36.28 (release 01-02-2013 CrysAlis171 .NET)
(compiled Feb  1 2013,16:14:44)
;
_computing_data_reduction
;
CrysAlisPro, Agilent Technologies,
Version 1.171.36.28 (release 01-02-2013 CrysAlis171 .NET)
(compiled Feb  1 2013,16:14:44)
;
_computing_molecular_graphics 'Olex2 (Dolomanov et al., 2009)'
_computing_publication_material 'Olex2 (Dolomanov et al., 2009)'
_computing_structure_refinement 'ShelXL (Sheldrick, 2008)'
_computing_structure_solution 'ShelXS (Sheldrick, 2008)'
_diffrn_ambient_temperature 121(1)
_diffrn_detector_area_resol_mean 16.1183
_diffrn_measured_fraction_theta_full 0.999
_diffrn_measured_fraction_theta_max 0.999
_diffrn_measurement_details
;
  1 omega   20.00   60.00   1.0000   10.5100
omega____ theta____ kappa____ phi______ frames
    -       18.0379  -99.0000   30.0000 40

  2 omega    7.00   42.00   1.0000   10.5100
omega____ theta____ kappa____ phi______ frames
    -       18.0379  -99.0000    0.0000 35

  3 omega  -84.00  -39.00   1.0000   10.5100
omega____ theta____ kappa____ phi______ frames
    -      -18.9754  178.0000   30.0000 45

  4 omega  -80.00   53.00   1.0000   10.5100
omega____ theta____ kappa____ phi______ frames
    -      -18.9754    0.0000 -120.0000 133

  5 omega  -52.00   48.00   1.0000   10.5100
omega____ theta____ kappa____ phi______ frames
    -       18.0379  -77.0000  120.0000 100

  6 omega  -27.00   19.00   1.0000   10.5100
omega____ theta____ kappa____ phi______ frames
    -       18.0379  106.0000   41.0000 46

  7 omega  -39.00   50.00   1.0000   10.5100
omega____ theta____ kappa____ phi______ frames
    -      -18.9754   57.0000 -120.0000 89

  8 omega  -95.00  -35.00   1.0000   10.5100
omega____ theta____ kappa____ phi______ frames
    -      -18.9754 -178.0000 -120.0000 60

  9 omega  -88.00    2.00   1.0000   10.5100
omega____ theta____ kappa____ phi______ frames
    -      -18.9754  -57.0000 -150.0000 90

 10 omega  -91.00    7.00   1.0000   10.5100
omega____ theta____ kappa____ phi______ frames
    -      -18.9754  -37.0000   90.0000 98

 11 omega   -4.00   60.00   1.0000   10.5100
omega____ theta____ kappa____ phi______ frames
    -       18.0379  -99.0000 -120.0000 64

 12 omega   -4.00   60.00   1.0000   10.5100
omega____ theta____ kappa____ phi______ frames
    -       18.0379  -99.0000  -60.0000 64

 13 omega   -3.00   87.00   1.0000   10.5100
omega____ theta____ kappa____ phi______ frames
    -       18.0379   57.0000  120.0000 90

 14 omega  -19.00   37.00   1.0000   10.5100
omega____ theta____ kappa____ phi______ frames
    -       18.0379   90.0000  -47.0000 56

 15 omega  -39.00   50.00   1.0000   10.5100
omega____ theta____ kappa____ phi______ frames
    -      -18.9754   57.0000   30.0000 89

 16 omega  -89.00   11.00   1.0000   10.5100
omega____ theta____ kappa____ phi______ frames
    -      -18.9754  -77.0000    0.0000 100

 17 omega    3.00   63.00   1.0000   10.5100
omega____ theta____ kappa____ phi______ frames
    -       18.0379 -106.0000  121.0000 60

 18 omega  -12.00   88.00   1.0000   10.5100
omega____ theta____ kappa____ phi______ frames
    -       18.0379   77.0000 -180.0000 100

 19 omega  -12.00   88.00   1.0000   10.5100
omega____ theta____ kappa____ phi______ frames
    -       18.0379   77.0000  -60.0000 100

 20 omega   -4.00   60.00   1.0000   10.5100
omega____ theta____ kappa____ phi______ frames
    -       18.0379  -99.0000   90.0000 64

 21 omega  -64.00   19.00   1.0000   10.5100
omega____ theta____ kappa____ phi______ frames
    -      -18.9754  106.0000 -138.0000 83

 22 omega  -56.00   37.00   1.0000   10.5100
omega____ theta____ kappa____ phi______ frames
    -      -18.9754   90.0000  132.0000 93

 23 omega  -55.00    6.00   1.0000   10.5100
omega____ theta____ kappa____ phi______ frames
    -       18.0379    0.0000 -180.0000 61

 24 omega  -39.00   50.00   1.0000   10.5100
omega____ theta____ kappa____ phi______ frames
    -      -18.9754   57.0000 -150.0000 89
;
_diffrn_measurement_device_type 'Xcalibur, Eos, Gemini ultra'
_diffrn_measurement_method '\w scans'
_diffrn_orient_matrix_UB_11 0.0121136000
_diffrn_orient_matrix_UB_12 -0.0562296000
_diffrn_orient_matrix_UB_13 0.0134426000
_diffrn_orient_matrix_UB_21 0.0168706000
_diffrn_orient_matrix_UB_22 -0.0089612000
_diffrn_orient_matrix_UB_23 -0.0469230000
_diffrn_orient_matrix_UB_31 0.0562796000
_diffrn_orient_matrix_UB_32 0.0151003000
_diffrn_orient_matrix_UB_33 0.0215863000
_diffrn_radiation_monochromator graphite
_diffrn_radiation_type MoK\a
_diffrn_radiation_wavelength 0.71073
_diffrn_reflns_av_R_equivalents 0.0566
_diffrn_reflns_av_unetI/netI 0.0186
_diffrn_reflns_limit_h_max 15
_diffrn_reflns_limit_h_min -15
_diffrn_reflns_limit_k_max 15
_diffrn_reflns_limit_k_min -15
_diffrn_reflns_limit_l_max 17
_diffrn_reflns_limit_l_min -17
_diffrn_reflns_number 33409
_diffrn_reflns_theta_full 27.88
_diffrn_reflns_theta_max 27.88
_diffrn_reflns_theta_min 3.03
_diffrn_source 'Enhance (Mo) X-ray Source'
_exptl_absorpt_coefficient_mu 0.132
_exptl_absorpt_correction_T_max 0.987
_exptl_absorpt_correction_T_min 0.959
_exptl_absorpt_correction_type analytical
_exptl_absorpt_process_details
;
CrysAlisPro, Agilent Technologies,
Version 1.171.36.28 (release 01-02-2013 CrysAlis171 .NET)
(compiled Feb  1 2013,16:14:44)
Analytical numeric absorption correction using a multifaceted crystal
            model based on expressions derived by R.C. Clark & J.S. Reid.
(Clark, R. C. & Reid, J. S. (1995). Acta Cryst. A51, 887-897)
;
_exptl_crystal_colour 'clear colourless'
_exptl_crystal_colour_lustre clear
_exptl_crystal_colour_primary colourless
_exptl_crystal_density_diffrn 1.435
_exptl_crystal_density_method 'not measured'
_exptl_crystal_description block
_exptl_crystal_F_000 832
_exptl_crystal_size_max 0.4923
_exptl_crystal_size_mid 0.2056
_exptl_crystal_size_min 0.1085
_refine_diff_density_max 0.325
_refine_diff_density_min -0.209
_refine_diff_density_rms 0.050
_refine_ls_extinction_method none
_refine_ls_goodness_of_fit_ref 1.033
_refine_ls_hydrogen_treatment constr
_refine_ls_matrix_type full
_refine_ls_number_parameters 145
_refine_ls_number_reflns 2285
_refine_ls_number_restraints 0
_refine_ls_restrained_S_all 1.033
_refine_ls_R_factor_all 0.0438
_refine_ls_R_factor_gt 0.0373
_refine_ls_shift/su_max 0.000
_refine_ls_shift/su_mean 0.000
_refine_ls_structure_factor_coef Fsqd
_refine_ls_weighting_details 'calc w=1/[\s^2^(Fo^2^)+(0.0614P)^2^+1.3013P] where P=(Fo^2^+2Fc^2^)/3'
_refine_ls_weighting_scheme calc
_refine_ls_wR_factor_gt 0.1027
_refine_ls_wR_factor_ref 0.1088
_reflns_number_gt 1991
_reflns_number_total 2285
_reflns_threshold_expression >2sigma(I)
_cod_data_source_file c5ce01658d2.cif
_cod_data_source_block st95-mo-120k_2_abs2
_cod_depositor_comments
;

2017-03-09
Z value and formula fixed to values more according to usual
chemical conventions.                 miguel
;
_cod_original_formula_sum 'C4 H4 Li4 O8'
_cod_original_formula_weight 207.83
_cod_original_formula_moiety 'C4 H4 Li4 O8'
_cod_original_formula_units_Z 8
_cod_original_cell_volume 1924.64(14)
_cod_database_code 7223768
_chemical_oxdiff_formula 'C4 O8 Li4 H4'
_reflns_odcompleteness_completeness 99.83
_reflns_odcompleteness_iscentric 1
_reflns_odcompleteness_theta 27.82
_olex2_refinement_description
;
1. Fixed Uiso
 At 1.2 times of:
  All C(H) groups
2.a Aromatic/amide H refined with riding coordinates:
 C1(H1), C2(H2), C3(H3), C4(H4)
;
_olex2_submission_special_instructions 'No special instructions were received'

loop_
_space_group_symop_id
_space_group_symop_operation_xyz
1 'x, y, z'
2 '-x, y, -z+1/2'
3 'x+1/2, y+1/2, z'
4 '-x+1/2, y+1/2, -z+1/2'
5 '-x, -y, -z'
6 'x, -y, z-1/2'
7 '-x+1/2, -y+1/2, -z'
8 'x+1/2, -y+1/2, z-1/2'

loop_
_atom_site_label
_atom_site_type_symbol
_atom_site_fract_x
_atom_site_fract_y
_atom_site_fract_z
_atom_site_U_iso_or_equiv
_atom_site_adp_type
_atom_site_occupancy
_atom_site_calc_flag
_atom_site_refinement_flags_posn
O1 O 0.07147(7) 0.46458(8) 0.15013(7) 0.0261(2) Uani 1 d .
O2 O 0.01635(8) 0.32944(8) 0.03978(6) 0.0259(2) Uani 1 d .
O3 O 0.31983(7) 0.55186(8) 0.21437(6) 0.0267(2) Uani 1 d .
O4 O 0.43947(7) 0.59888(8) 0.11382(7) 0.0261(2) Uani 1 d .
O5 O 0.35097(7) 0.60218(8) 0.44075(7) 0.0269(2) Uani 1 d .
O6 O 0.16544(7) 0.57797(8) 0.39023(6) 0.0265(2) Uani 1 d .
O7 O 0.09489(8) 0.68948(8) 0.17960(7) 0.0266(2) Uani 1 d .
O8 O 0.06673(8) 0.86526(8) 0.13049(7) 0.0275(2) Uani 1 d .
C1 C 0.05468(10) 0.36533(11) 0.12651(9) 0.0249(3) Uani 1 d .
H1 H 0.0725 0.3119 0.1788 0.030 Uiso 1 calc R
C2 C 0.34372(11) 0.59207(11) 0.13522(9) 0.0252(3) Uani 1 d .
H2 H 0.2826 0.6200 0.0870 0.030 Uiso 1 calc R
C3 C 0.25138(11) 0.60509(11) 0.45343(9) 0.0258(3) Uani 1 d .
H3 H 0.2389 0.6303 0.5171 0.031 Uiso 1 calc R
C4 C 0.10865(11) 0.79107(12) 0.19147(9) 0.0265(3) Uani 1 d .
H4 H 0.1552 0.8150 0.2523 0.032 Uiso 1 calc R
Li1 Li 0.00306(19) 0.17137(18) 0.00759(16) 0.0262(4) Uani 1 d .
Li2 Li 0.16886(18) 0.55972(19) 0.24685(16) 0.0262(4) Uani 1 d .
Li3 Li 0.41907(18) 0.52205(19) 0.34048(16) 0.0259(4) Uani 1 d .
Li4 Li -0.01005(18) 0.59575(19) 0.08809(16) 0.0262(5) Uani 1 d .

loop_
_atom_site_aniso_label
_atom_site_aniso_U_11
_atom_site_aniso_U_22
_atom_site_aniso_U_33
_atom_site_aniso_U_23
_atom_site_aniso_U_13
_atom_site_aniso_U_12
O1 0.0241(4) 0.0317(5) 0.0198(4) -0.0015(4) -0.0031(3) 0.0001(3)
O2 0.0289(5) 0.0319(5) 0.0152(4) -0.0012(3) -0.0005(3) -0.0018(4)
O3 0.0212(4) 0.0415(6) 0.0155(4) 0.0034(3) -0.0015(3) -0.0004(4)
O4 0.0221(4) 0.0360(5) 0.0191(4) 0.0036(4) 0.0008(3) 0.0008(4)
O5 0.0203(4) 0.0387(5) 0.0201(4) -0.0026(4) -0.0008(3) -0.0005(4)
O6 0.0206(4) 0.0415(5) 0.0155(4) -0.0006(4) -0.0020(3) -0.0008(4)
O7 0.0263(5) 0.0311(5) 0.0194(4) 0.0007(3) -0.0036(3) 0.0008(4)
O8 0.0307(5) 0.0310(5) 0.0171(4) 0.0002(3) -0.0054(4) 0.0010(4)
C1 0.0243(6) 0.0331(7) 0.0157(6) 0.0034(5) -0.0006(5) 0.0010(5)
C2 0.0214(6) 0.0353(7) 0.0162(6) 0.0019(5) -0.0036(4) 0.0029(5)
C3 0.0236(6) 0.0366(7) 0.0156(6) -0.0004(5) -0.0002(5) 0.0005(5)
C4 0.0249(6) 0.0355(7) 0.0159(5) -0.0008(5) -0.0046(5) 0.0011(5)
Li1 0.0239(10) 0.0347(12) 0.0182(10) 0.0003(8) -0.0008(8) 0.0001(9)
Li2 0.0223(10) 0.0362(12) 0.0178(10) -0.0002(8) -0.0028(8) 0.0000(9)
Li3 0.0247(10) 0.0326(12) 0.0182(10) 0.0004(8) -0.0020(8) 0.0003(8)
Li4 0.0222(10) 0.0369(12) 0.0175(10) 0.0015(8) -0.0021(8) 0.0005(8)

loop_
_atom_type_symbol
_atom_type_description
_atom_type_scat_dispersion_real
_atom_type_scat_dispersion_imag
_atom_type_scat_source
C C 0.0030 0.0020 'International Tables Vol C Tables 4.2.6.8 and 6.1.1.4'
H H 0.0000 0.0000 'International Tables Vol C Tables 4.2.6.8 and 6.1.1.4'
Li Li 0.0000 0.0000 'International Tables Vol C Tables 4.2.6.8 and 6.1.1.4'
O O 0.0110 0.0060 'International Tables Vol C Tables 4.2.6.8 and 6.1.1.4'

loop_
_exptl_crystal_face_index_h
_exptl_crystal_face_index_k
_exptl_crystal_face_index_l
_exptl_crystal_face_perp_dist
_exptl_oxdiff_crystal_face_indexfrac_h
_exptl_oxdiff_crystal_face_indexfrac_k
_exptl_oxdiff_crystal_face_indexfrac_l
_exptl_oxdiff_crystal_face_x
_exptl_oxdiff_crystal_face_y
_exptl_oxdiff_crystal_face_z
7 2 -18 0.1133 7.0025 2.0013 -18.0047 -0.2697 0.9450 0.0357
-7 -2 18 0.0923 -7.0025 -2.0013 18.0047 0.2697 -0.9450 -0.0357
16 5 1 0.1932 16.0003 5.0008 0.9971 -0.0740 0.1783 0.9975
-16 -5 -1 0.1932 -16.0003 -5.0008 -0.9971 0.0740 -0.1783 -0.9975
0 17 3 0.0847 0.0041 16.9969 3.0002 -0.9154 -0.2930 0.3216
0 -17 -3 0.0237 -0.0041 -16.9969 -3.0002 0.9154 0.2930 -0.3216
-6 16 1 0.1230 -5.9956 15.9965 1.0009 -0.9587 -0.2915 -0.0743

loop_
_geom_angle_atom_site_label_1
_geom_angle_atom_site_label_2
_geom_angle_atom_site_label_3
_geom_angle
O1 C1 O2 125.81(12)
O1 C1 H1 117.1
O2 C1 H1 117.1
O3 C2 H2 116.8
O4 C2 O3 126.31(11)
O4 C2 H2 116.8
O5 C3 O6 126.35(12)
O5 C3 H3 116.8
O6 C3 H3 116.8
O7 C4 O8 126.02(12)
O7 C4 H4 117.0
O8 C4 H4 117.0

loop_
_geom_bond_atom_site_label_1
_geom_bond_atom_site_label_2
_geom_bond_distance
O1 C1 1.2439(16)
O2 C1 1.2550(15)
O3 C2 1.2549(16)
O4 C2 1.2409(16)
O5 C3 1.2417(16)
O6 C3 1.2571(15)
O7 C4 1.2410(17)
O8 C4 1.2565(16)
C1 H1 0.9500
C2 H2 0.9500
C3 H3 0.9500
C4 H4 0.9500
